data_1529274
loop_
_publ_author_name
'Lim, Chang Sung'
'Aleksandrovsky, Aleksandr'
'Molokeev, Maxim'
'Oreshonkov, Alexandr'
'Atuchin, Victor'

_publ_section_title
;
 Microwave sol-gel synthesis and upconversion photoluminescence properties
 of CaGd2(WO4)4_Er3+Yb3+ phosphors with incommensurately modulated
 structure
;
_journal_issue 0
_journal_name_full 'Journal of Solid State Chemistry'
_journal_page_first 160
_journal_paper_doi 10.1016/j.jssc.2015.04.032
_journal_volume 228
_journal_year 2015
_chemical_formula_moiety 'Ca Gd2 O16 W4'
_chemical_formula_sum 'Ca Gd2 O16 W4'
_chemical_formula_weight 1345.94
_space_group_IT_number 15
_symmetry_cell_setting monoclinic
_symmetry_space_group_name_Hall '-C 2yc'
_symmetry_space_group_name_H-M 'C 1 2/c 1'
_cell_angle_alpha 90
_cell_angle_beta 134.3678(20)
_cell_angle_gamma 90
_cell_formula_units_Z 1
_cell_length_a 7.33924(30)
_cell_length_b 11.42460(46)
_cell_length_c 5.22523(24)
_cell_measurement_temperature 300
_cell_volume 313.20(3)
_diffrn_ambient_temperature 300
_diffrn_measurement_device_type
;
D8 ADVANCE Bruker
;
_diffrn_radiation_monochromator none
_diffrn_radiation_probe x-ray
_diffrn_radiation_type
;
 Cu K\a~1~~2~
;
_exptl_absorpt_coefficient_mu 137.728
_exptl_crystal_density_diffrn 7.136166
_pd_char_colour
;
colourless
;
_pd_meas_2theta_range_inc 0.02
_pd_meas_2theta_range_max 110
_pd_meas_2theta_range_min 5
_pd_meas_scan_method step
_pd_proc_ls_pref_orient_corr
;
Anisotropic model of PO. Spherical harmonics 4 ordrer.
 Jarvinen (1993). Application of symmetrized harmonics expansion to correction
of the preferred orientation effect. - J. Appl. Cryst. 26 p525-531.
;
_pd_proc_ls_profile_function PearsonVII
_pd_proc_ls_prof_R_factor 11.196
_pd_proc_ls_prof_wR_expected 10.759
_pd_proc_ls_prof_wR_factor 16.098
_pd_proc_number_of_points 5250
_pd_spec_mount_mode reflection
_refine_ls_goodness_of_fit_all 1.496
_refine_ls_R_I_factor 2.47
_refine_ls_shift/su_max 0.01000
_cod_data_source_file 1529274.cif
_cod_data_source_block 1529274
_cod_depositor_comments 'These cif-file doesn't correspond to publication.'
_cod_original_cell_volume 313.200(25)
_cod_original_sg_symbol_Hall
;
-C 2yc
;
_cod_original_sg_symbol_H-M C2/c
_cod_original_formula_sum
;
Ca Gd2 O16 W4
;
_cod_database_code 1529274
_cod_database_fobs_code 1529274

loop_
_symmetry_equiv_pos_as_xyz
'x, y, z'
'-x, -y, -z'
'-x, y, -z+1/2'
'-x+1/2, -y+1/2, -z'
'-x+1/2, y+1/2, -z+1/2'
'x, -y, z+1/2'
'x+1/2, -y+1/2, z+1/2'
'x+1/2, y+1/2, z'

loop_
_atom_site_label
_atom_site_type_symbol
_atom_site_fract_x
_atom_site_fract_y
_atom_site_fract_z
_atom_site_occupancy
_atom_site_B_iso_or_equiv
Ca Ca 0 0.62310(86) 0.25 0.25 0.50(15)
Gd Gd 0 0.62310(86) 0.25 0.5 0.50(15)
W W 0 0.125 0.25 1 0.98(13)
O1 O 0.3416(35) 0.2922(22) 0.8298(48) 1 1.51(37)
O2 O 0.2341(39) 0.0458(21) 0.6524(54) 1 1.51(37)

loop_
_diffrn_radiation_wavelength
_diffrn_radiation_wavelength_wt
1.5406 1.0000
1.5443 0.5000

loop_
_geom_angle_atom_site_label_1
_geom_angle_atom_site_label_2
_geom_angle_atom_site_label_3
_geom_angle
_geom_angle_site_symmetry_1
_geom_angle_site_symmetry_3
O1 Ca O1 68.8(93) 2_566 5_556
O1 Ca O1 133.2(12) 2_566 6_564
O1 Ca O1 75.73(78) 2_566 8_454
O1 Ca O2 153.4(31) 2_566 4_556
O1 Ca O2 99.86(60) 2_566 5_556
O1 Ca O2 73.26(72) 2_566 7_454
O1 Ca O2 96.87(57) 2_566 8_454
O1 Ca O1 79.73(88) 5_556 8_454
O1 Ca O2 126.1(16) 5_556 4_556
O1 Ca O2 71.92(94) 5_556 5_556
O1 Ca O2 125.6(15) 5_556 7_454
O1 Ca O2 150.8(35) 5_556 8_454
O2 Ca O2 69.39(99) 4_556 5_556
O2 Ca O2 80.59(77) 4_556 7_454
O2 Ca O2 78.08(80) 4_556 8_454
O2 Ca O2 137.1(21) 5_556 8_454
O1 Gd O1 68.8(93) 2_566 5_556
O1 Gd O1 133.2(12) 2_566 6_564
O1 Gd O1 75.73(78) 2_566 8_454
O1 Gd O2 153.4(31) 2_566 4_556
O1 Gd O2 99.86(60) 2_566 5_556
O1 Gd O2 73.26(72) 2_566 7_454
O1 Gd O2 96.87(57) 2_566 8_454
O1 Gd O1 79.73(88) 5_556 8_454
O1 Gd O2 126.1(16) 5_556 4_556
O1 Gd O2 71.92(94) 5_556 5_556
O1 Gd O2 125.6(15) 5_556 7_454
O1 Gd O2 150.8(35) 5_556 8_454
O2 Gd O2 69.39(99) 4_556 5_556
O2 Gd O2 80.59(77) 4_556 7_454
O2 Gd O2 78.08(80) 4_556 8_454
O2 Gd O2 137.1(21) 5_556 8_454
O1 W O1 114.98(97) 4_556 7_454
O1 W O2 107.61(98) 4_556 1_555
O1 W O2 104.26(92) 4_556 3_555
O2 W O2 118.6(14) 1_555 3_555

loop_
_geom_bond_atom_site_label_1
_geom_bond_atom_site_label_2
_geom_bond_distance
_geom_bond_site_symmetry_2
Ca O1 2.436(13) 2_566
Ca O1 2.517(24) 5_556
Ca O2 2.530(21) 4_556
Ca O2 2.412(21) 5_556
Gd O1 2.436(13) 2_566
Gd O1 2.517(24) 5_556
Gd O2 2.530(21) 4_556
Gd O2 2.412(21) 5_556
W O1 1.760(15) 4_556
W O2 1.772(21) .
